data_4118152
loop_
_publ_author_name
'Matthew J. Polinski'
'Daniel J. Grant'
'Shuao Wang'
'Evgeny V. Alekseev'
'Justin N. Cross'
'Eric M. Villa'
'Wulf Depmeier'
'Laura Gagliardi'
'Thomas E. Albrecht-Schmitt'

_publ_section_title
;
 Differentiating between Trivalent Lanthanides and Actinides
;
_journal_name_full 'Journal of the American Chemical Society'
_journal_page_first 10682
_journal_page_last 10692
_journal_paper_doi 10.1021/ja303804r
_journal_volume 134
_journal_year 2012
_chemical_formula_moiety Eu4[B18O25(OH)13Cl3]
_chemical_formula_sum 'B18 Cl3 Eu4 O38'
_chemical_formula_weight 1516.77
_chemical_name_common 'Europium(III) Borate Chloride'
_chemical_name_systematic
; 
 ? 
;
_space_group_IT_number 13
_symmetry_cell_setting monoclinic
_symmetry_space_group_name_Hall '-P 2yc'
_symmetry_space_group_name_H-M 'P 1 2/c 1'
_atom_sites_solution_hydrogens none
_atom_sites_solution_primary direct
_atom_sites_solution_secondary difmap
_audit_creation_method SHELXL-97
_cell_angle_alpha 90.00
_cell_angle_beta 97.196(2)
_cell_angle_gamma 90.00
_cell_formula_units_Z 2
_cell_length_a 10.4397(3)
_cell_length_b 6.4189(2)
_cell_length_c 23.0367(6)
_cell_measurement_reflns_used 3539
_cell_measurement_temperature 296(2)
_cell_measurement_theta_max 27.53
_cell_measurement_theta_min 1.78
_cell_volume 1531.56(8)
_computing_cell_refinement 'Smart Saint'
_computing_data_collection Smart
_computing_data_reduction SAINT
_computing_molecular_graphics 'SHELXP-91 (Sheldrick, 1997)'
_computing_publication_material 'SHELXCIF-97 (Sheldrick, 2000)'
_computing_structure_refinement 'SHELXL-97 (Sheldrick, 2008)'
_computing_structure_solution 'SHELXS-97 (Sheldrick, 2008)'
_diffrn_ambient_temperature 296(2)
_diffrn_detector_area_resol_mean 0
_diffrn_measured_fraction_theta_full 1.000
_diffrn_measured_fraction_theta_max 1.000
_diffrn_measurement_device_type 'BRUKER apex II'
_diffrn_measurement_method '0.5 wide w/ exposures'
_diffrn_radiation_monochromator 'Quazar Optics'
_diffrn_radiation_source 'Imus microfocused'
_diffrn_radiation_type MoK\a
_diffrn_radiation_wavelength 0.71073
_diffrn_reflns_av_R_equivalents 0.0762
_diffrn_reflns_av_sigmaI/netI 0.0660
_diffrn_reflns_limit_h_max 12
_diffrn_reflns_limit_h_min -13
_diffrn_reflns_limit_k_max 8
_diffrn_reflns_limit_k_min -8
_diffrn_reflns_limit_l_max 29
_diffrn_reflns_limit_l_min -29
_diffrn_reflns_number 16345
_diffrn_reflns_theta_full 27.53
_diffrn_reflns_theta_max 27.53
_diffrn_reflns_theta_min 1.78
_exptl_absorpt_coefficient_mu 8.486
_exptl_absorpt_correction_T_max 0.958
_exptl_absorpt_correction_T_min 0.903
_exptl_absorpt_correction_type numerical
_exptl_absorpt_process_details SHELTXPREP
_exptl_crystal_colour Colorless
_exptl_crystal_density_diffrn 3.289
_exptl_crystal_description Needle
_exptl_crystal_F_000 1394
_exptl_crystal_size_max 0.100
_exptl_crystal_size_mid 0.010
_exptl_crystal_size_min 0.005
_refine_diff_density_max 1.163
_refine_diff_density_min -1.261
_refine_diff_density_rms 0.219
_refine_ls_extinction_method none
_refine_ls_goodness_of_fit_ref 0.904
_refine_ls_hydrogen_treatment none
_refine_ls_matrix_type full
_refine_ls_number_parameters 285
_refine_ls_number_reflns 3539
_refine_ls_number_restraints 168
_refine_ls_restrained_S_all 0.891
_refine_ls_R_factor_all 0.0441
_refine_ls_R_factor_gt 0.0288
_refine_ls_shift/su_max 0.001
_refine_ls_shift/su_mean 0.000
_refine_ls_structure_factor_coef Fsqd
_refine_ls_weighting_details 'calc w=1/[\s^2^(Fo^2^)+(0.0143P)^2^+0.0000P] where P=(Fo^2^+2Fc^2^)/3'
_refine_ls_weighting_scheme calc
_refine_ls_wR_factor_gt 0.0543
_refine_ls_wR_factor_ref 0.0574
_reflns_number_gt 2707
_reflns_number_total 3539
_reflns_threshold_expression >2sigma(I)
_cod_data_source_file ja303804r_si_002_4.cif
_cod_data_source_block EuBOCl
_cod_database_code 4118152

loop_
_symmetry_equiv_pos_as_xyz
'x, y, z'
'-x, y, -z+1/2'
'-x, -y, -z'
'x, -y, z-1/2'

loop_
_atom_site_label
_atom_site_type_symbol
_atom_site_fract_x
_atom_site_fract_y
_atom_site_fract_z
_atom_site_U_iso_or_equiv
_atom_site_adp_type
_atom_site_occupancy
_atom_site_symmetry_multiplicity
_atom_site_calc_flag
_atom_site_refinement_flags
Eu1 Eu 0.43490(3) 1.11456(5) 0.348354(12) 0.00650(8) Uani 1 1 d .
Eu2 Eu 0.93149(3) 0.59109(5) 0.361012(12) 0.00670(8) Uani 1 1 d .
Cl1 Cl 0.60656(14) 1.0746(2) 0.44744(6) 0.0133(3) Uani 1 1 d .
Cl2 Cl 1.0000 0.6269(3) 0.2500 0.0162(5) Uani 1 2 d S
O3 O 1.0049(4) 0.9919(6) 0.35488(16) 0.0063(8) Uani 1 1 d U
O4 O 0.3420(4) 0.8877(6) 0.26822(16) 0.0084(8) Uani 1 1 d U
O5 O 0.5122(4) 1.4812(6) 0.35663(16) 0.0070(8) Uani 1 1 d U
O6 O 0.8027(4) 0.8969(6) 0.32204(16) 0.0076(8) Uani 1 1 d U
O7 O 0.3774(4) 0.7636(6) 0.38362(16) 0.0072(9) Uani 1 1 d U
O9 O 1.1058(4) 0.3313(6) 0.37639(16) 0.0072(9) Uani 1 1 d U
O10 O 0.6290(4) 1.1514(6) 0.30109(16) 0.0063(8) Uani 1 1 d U
O11 O 0.5826(4) 0.8109(6) 0.32640(16) 0.0073(9) Uani 1 1 d U
O14 O 1.1642(4) 0.6676(6) 0.40262(16) 0.0070(8) Uani 1 1 d U
O15 O 0.8570(4) 0.2557(6) 0.31296(16) 0.0068(9) Uani 1 1 d U
O16 O 0.2855(4) 1.3116(6) 0.27825(16) 0.0086(9) Uani 1 1 d U
O17 O 0.2283(4) 1.0177(6) 0.38124(16) 0.0065(8) Uani 1 1 d U
O18 O 0.9205(4) 0.7753(6) 0.45309(16) 0.0093(9) Uani 1 1 d U
O19 O 0.8272(4) 0.3849(7) 0.42707(16) 0.0126(9) Uani 1 1 d U
O13 O 0.7009(4) 0.5135(6) 0.30887(16) 0.0076(9) Uani 1 1 d U
O12 O 0.3362(3) 1.4020(6) 0.40448(15) 0.0049(8) Uani 1 1 d U
O2 O 1.0821(4) 1.0835(6) 0.45207(16) 0.0084(8) Uani 1 1 d U
O1 O 0.5189(4) 0.5932(7) 0.45648(16) 0.0108(9) Uani 1 1 d U
O8 O 0.8143(4) 0.5947(6) 0.52314(16) 0.0080(8) Uani 1 1 d U
B9 B 1.1037(6) 1.1120(11) 0.3903(3) 0.0093(13) Uani 1 1 d U
B8 B 0.5978(6) 1.6000(11) 0.3308(3) 0.0085(13) Uani 1 1 d U
B7 B 0.2518(7) 0.8118(11) 0.3909(3) 0.0086(14) Uani 1 1 d U
B6 B 0.8882(7) 1.0560(11) 0.3292(3) 0.0081(14) Uani 1 1 d U
B5 B 0.6682(6) 0.9329(11) 0.2942(3) 0.0079(14) Uani 1 1 d U
B4 B 0.8819(7) 0.7638(11) 0.5083(3) 0.0087(14) Uani 1 1 d U
B3 B 0.7208(6) 1.3042(11) 0.2853(3) 0.0057(13) Uani 1 1 d U
B2 B 1.2046(6) 0.4471(11) 0.4152(3) 0.0081(14) Uani 1 1 d U
B1 B 0.4316(6) 0.5607(11) 0.4006(3) 0.0079(14) Uani 1 1 d U

loop_
_atom_site_aniso_label
_atom_site_aniso_U_11
_atom_site_aniso_U_22
_atom_site_aniso_U_33
_atom_site_aniso_U_23
_atom_site_aniso_U_13
_atom_site_aniso_U_12
Eu1 0.00598(16) 0.00344(15) 0.00996(14) 0.00017(12) 0.00053(11) -0.00045(13)
Eu2 0.00689(16) 0.00387(15) 0.00914(14) 0.00000(12) 0.00027(11) 0.00008(13)
Cl1 0.0143(8) 0.0094(8) 0.0151(7) 0.0009(6) -0.0025(6) -0.0025(7)
Cl2 0.0268(12) 0.0106(11) 0.0127(10) 0.000 0.0087(9) 0.000
O3 0.0057(15) 0.0039(15) 0.0085(15) 0.0010(13) -0.0017(12) 0.0000(13)
O4 0.0099(15) 0.0065(15) 0.0083(14) -0.0006(13) -0.0009(12) 0.0012(14)
O5 0.0078(15) 0.0042(15) 0.0096(15) -0.0014(13) 0.0034(13) -0.0003(13)
O6 0.0077(15) 0.0057(15) 0.0088(14) 0.0005(13) -0.0015(12) -0.0017(14)
O7 0.0052(15) 0.0052(16) 0.0111(15) 0.0012(13) 0.0004(13) 0.0012(13)
O9 0.0069(15) 0.0053(16) 0.0093(15) 0.0004(13) 0.0004(13) -0.0005(13)
O10 0.0057(15) 0.0057(16) 0.0073(14) -0.0010(13) 0.0003(12) 0.0007(13)
O11 0.0069(15) 0.0054(15) 0.0095(15) 0.0009(13) 0.0014(13) 0.0010(13)
O14 0.0055(15) 0.0049(16) 0.0102(15) 0.0013(13) -0.0008(12) -0.0012(13)
O15 0.0050(15) 0.0057(16) 0.0094(15) 0.0004(13) 0.0000(13) 0.0012(13)
O16 0.0088(16) 0.0077(16) 0.0086(15) -0.0003(13) -0.0015(13) 0.0027(14)
O17 0.0067(15) 0.0041(15) 0.0083(15) 0.0004(13) -0.0004(13) -0.0018(13)
O18 0.0109(16) 0.0073(16) 0.0099(15) -0.0007(13) 0.0015(13) -0.0003(14)
O19 0.0132(12) 0.0123(12) 0.0123(11) 0.0008(9) 0.0016(9) -0.0010(9)
O13 0.0075(15) 0.0043(15) 0.0109(15) 0.0002(13) 0.0008(13) 0.0005(13)
O12 0.0048(14) 0.0025(15) 0.0073(14) 0.0001(13) 0.0001(12) -0.0008(13)
O2 0.0100(15) 0.0071(16) 0.0084(14) -0.0026(13) 0.0014(12) 0.0001(14)
O1 0.0102(12) 0.0105(12) 0.0113(11) 0.0004(9) -0.0003(9) -0.0001(9)
O8 0.0092(15) 0.0066(16) 0.0082(14) -0.0001(13) 0.0008(12) -0.0017(14)
B9 0.008(2) 0.009(2) 0.0104(19) -0.0003(17) -0.0012(16) -0.0006(17)
B8 0.008(2) 0.009(2) 0.0094(19) -0.0002(17) 0.0018(16) -0.0024(17)
B7 0.008(2) 0.009(2) 0.008(2) -0.0008(16) -0.0004(16) -0.0009(17)
B6 0.009(2) 0.008(2) 0.0075(19) -0.0006(16) 0.0019(16) -0.0009(17)
B5 0.008(2) 0.007(2) 0.0081(19) -0.0005(16) 0.0000(16) -0.0016(17)
B4 0.008(2) 0.009(2) 0.009(2) 0.0004(16) 0.0010(16) -0.0009(17)
B3 0.005(2) 0.005(2) 0.0065(19) -0.0002(16) 0.0001(16) 0.0007(16)
B2 0.008(2) 0.007(2) 0.009(2) 0.0000(16) 0.0016(16) -0.0005(17)
B1 0.008(2) 0.009(2) 0.0073(19) -0.0006(16) 0.0004(16) 0.0013(17)

loop_
_atom_type_symbol
_atom_type_description
_atom_type_scat_dispersion_real
_atom_type_scat_dispersion_imag
_atom_type_scat_source
B B 0.0013 0.0007 'International Tables Vol C Tables 4.2.6.8 and 6.1.1.4'
O O 0.0106 0.0060 'International Tables Vol C Tables 4.2.6.8 and 6.1.1.4'
Cl Cl 0.1484 0.1585 'International Tables Vol C Tables 4.2.6.8 and 6.1.1.4'
Eu Eu -0.1578 3.6682 'International Tables Vol C Tables 4.2.6.8 and 6.1.1.4'

loop_
_geom_angle_atom_site_label_1
_geom_angle_atom_site_label_2
_geom_angle_atom_site_label_3
_geom_angle
_geom_angle_site_symmetry_1
_geom_angle_site_symmetry_3
O10 Eu1 O17 167.92(13) . .
O10 Eu1 O16 98.76(13) . .
O17 Eu1 O16 79.78(13) . .
O10 Eu1 O4 89.64(12) . .
O17 Eu1 O4 78.58(12) . .
O16 Eu1 O4 69.61(13) . .
O10 Eu1 O5 70.21(12) . .
O17 Eu1 O5 120.36(12) . .
O16 Eu1 O5 74.69(13) . .
O4 Eu1 O5 135.48(13) . .
O10 Eu1 O7 118.85(13) . .
O17 Eu1 O7 54.09(13) . .
O16 Eu1 O7 121.42(13) . .
O4 Eu1 O7 67.69(13) . .
O5 Eu1 O7 156.76(12) . .
O10 Eu1 O12 124.82(12) . .
O17 Eu1 O12 66.38(12) . .
O16 Eu1 O12 72.29(12) . .
O4 Eu1 O12 131.74(12) . .
O5 Eu1 O12 54.77(11) . .
O7 Eu1 O12 111.11(12) . .
O10 Eu1 O11 55.38(12) . .
O17 Eu1 O11 116.09(12) . .
O16 Eu1 O11 127.48(12) . .
O4 Eu1 O11 65.97(13) . .
O5 Eu1 O11 122.34(12) . .
O7 Eu1 O11 63.55(12) . .
O12 Eu1 O11 160.00(12) . .
O10 Eu1 Cl1 83.50(10) . .
O17 Eu1 Cl1 103.20(9) . .
O16 Eu1 Cl1 153.58(10) . .
O4 Eu1 Cl1 136.81(10) . .
O5 Eu1 Cl1 81.50(10) . .
O7 Eu1 Cl1 78.62(10) . .
O12 Eu1 Cl1 84.75(9) . .
O11 Eu1 Cl1 75.33(9) . .
O10 Eu1 B7 144.81(16) . .
O17 Eu1 B7 26.80(16) . .
O16 Eu1 B7 99.88(17) . .
O4 Eu1 B7 69.55(15) . .
O5 Eu1 B7 143.91(15) . .
O7 Eu1 B7 27.39(16) . .
O12 Eu1 B7 89.34(16) . .
O11 Eu1 B7 89.73(16) . .
Cl1 Eu1 B7 92.57(14) . .
O10 Eu1 B5 27.69(15) . .
O17 Eu1 B5 142.58(16) . .
O16 Eu1 B5 113.32(15) . .
O4 Eu1 B5 74.35(15) . .
O5 Eu1 B5 97.06(15) . .
O7 Eu1 B5 91.43(15) . .
O12 Eu1 B5 150.01(15) . .
O11 Eu1 B5 27.89(15) . .
Cl1 Eu1 B5 80.50(13) . .
B7 Eu1 B5 117.15(18) . .
O10 Eu1 B1 97.70(15) . 1_565
O17 Eu1 B1 93.53(15) . 1_565
O16 Eu1 B1 75.09(16) . 1_565
O4 Eu1 B1 144.64(15) . 1_565
O5 Eu1 B1 28.08(14) . 1_565
O7 Eu1 B1 133.76(14) . 1_565
O12 Eu1 B1 27.16(14) . 1_565
O11 Eu1 B1 144.06(15) . 1_565
Cl1 Eu1 B1 78.52(13) . 1_565
B7 Eu1 B1 115.83(17) . 1_565
B5 Eu1 B1 123.34(18) . 1_565
O19 Eu2 O18 68.86(13) . .
O19 Eu2 O9 85.44(13) . .
O18 Eu2 O9 108.49(13) . .
O19 Eu2 O6 113.60(13) . .
O18 Eu2 O6 81.32(13) . .
O9 Eu2 O6 160.89(12) . .
O19 Eu2 O15 70.28(13) . .
O18 Eu2 O15 139.06(12) . .
O9 Eu2 O15 70.34(13) . .
O6 Eu2 O15 113.36(13) . .
O19 Eu2 O14 110.96(13) . .
O18 Eu2 O14 74.10(12) . .
O9 Eu2 O14 54.74(13) . .
O6 Eu2 O14 115.58(13) . .
O15 Eu2 O14 124.20(12) . .
O19 Eu2 O13 73.61(13) . .
O18 Eu2 O13 110.63(12) . .
O9 Eu2 O13 124.19(13) . .
O6 Eu2 O13 63.66(13) . .
O15 Eu2 O13 53.98(13) . .
O14 Eu2 O13 174.65(11) . .
O19 Eu2 O3 136.09(13) . .
O18 Eu2 O3 68.15(12) . .
O9 Eu2 O3 116.40(12) . .
O6 Eu2 O3 50.99(12) . .
O15 Eu2 O3 150.95(12) . .
O14 Eu2 O3 64.60(12) . .
O13 Eu2 O3 114.32(12) . .
O19 Eu2 Cl2 146.51(11) . .
O18 Eu2 Cl2 144.35(10) . .
O9 Eu2 Cl2 85.22(9) . .
O6 Eu2 Cl2 77.86(9) . .
O15 Eu2 Cl2 76.29(9) . .
O14 Eu2 Cl2 89.25(8) . .
O13 Eu2 Cl2 85.41(8) . .
O3 Eu2 Cl2 76.26(9) . .
O19 Eu2 B6 128.53(15) . .
O18 Eu2 B6 73.57(15) . .
O9 Eu2 B6 140.48(15) . .
O6 Eu2 B6 25.18(15) . .
O15 Eu2 B6 134.27(16) . .
O14 Eu2 B6 90.42(16) . .
O13 Eu2 B6 88.63(16) . .
O3 Eu2 B6 25.82(15) . .
Cl2 Eu2 B6 75.30(12) . .
O19 Eu2 B2 92.74(15) . .
O18 Eu2 B2 86.31(15) . .
O9 Eu2 B2 27.82(15) . .
O6 Eu2 B2 143.97(16) . .
O15 Eu2 B2 98.08(16) . .
O14 Eu2 B2 28.52(15) . .
O13 Eu2 B2 151.48(16) . .
O3 Eu2 B2 93.00(15) . .
Cl2 Eu2 B2 93.79(11) . .
B6 Eu2 B2 118.80(18) . .
O19 Eu2 B3 72.04(15) . 1_545
O18 Eu2 B3 130.23(14) . 1_545
O9 Eu2 B3 97.67(15) . 1_545
O6 Eu2 B3 87.36(15) . 1_545
O15 Eu2 B3 27.33(14) . 1_545
O14 Eu2 B3 150.66(14) . 1_545
O13 Eu2 B3 26.84(14) . 1_545
O3 Eu2 B3 134.38(14) . 1_545
Cl2 Eu2 B3 77.46(11) . 1_545
B6 Eu2 B3 110.79(18) . 1_545
B2 Eu2 B3 125.41(18) . 1_545
Eu2 Cl2 Eu2 170.40(9) 2_755 .
B6 O3 B9 128.5(5) . .
B6 O3 Eu2 93.8(3) . .
B9 O3 Eu2 131.6(4) . .
B5 O4 Eu1 126.7(4) 2_655 .
B8 O5 B1 124.2(5) . 1_565
B8 O5 Eu1 135.9(4) . .
B1 O5 Eu1 99.9(3) 1_565 .
B6 O6 B5 120.6(5) . .
B6 O6 Eu2 103.5(4) . .
B5 O6 Eu2 135.9(4) . .
B7 O7 B1 120.9(5) . .
B7 O7 Eu1 96.2(4) . .
B1 O7 Eu1 142.6(3) . .
B9 O9 B2 112.7(5) 1_545 .
B9 O9 Eu2 131.3(3) 1_545 .
B2 O9 Eu2 101.2(3) . .
B3 O10 B5 114.5(4) . .
B3 O10 Eu1 142.5(3) . .
B5 O10 Eu1 102.4(3) . .
B8 O11 B5 119.8(4) 1_545 .
B8 O11 Eu1 143.4(3) 1_545 .
B5 O11 Eu1 96.5(3) . .
B7 O14 B2 120.3(5) 1_655 .
B7 O14 Eu2 134.0(4) 1_655 .
B2 O14 Eu2 97.1(3) . .
B6 O15 B3 119.2(5) 1_545 1_545
B6 O15 Eu2 129.6(4) 1_545 .
B3 O15 Eu2 103.5(3) 1_545 .
B3 O16 Eu1 126.1(3) 2_655 .
B7 O17 B9 121.5(5) . 1_455
B7 O17 Eu1 98.6(4) . .
B9 O17 Eu1 139.9(4) 1_455 .
B4 O18 Eu2 145.4(4) . .
B8 O13 B3 131.5(5) 1_545 1_545
B8 O13 Eu2 118.6(4) 1_545 .
B3 O13 Eu2 100.4(3) 1_545 .
B1 O12 B2 123.1(5) 1_565 1_465
B1 O12 Eu1 98.9(3) 1_565 .
B2 O12 Eu1 133.0(4) 1_465 .
B4 O2 B9 119.6(5) 3_776 .
B4 O8 B2 121.3(5) . 3_766
O3 B9 O9 115.0(5) . 1_565
O3 B9 O17 106.3(5) . 1_655
O9 B9 O17 109.3(5) 1_565 1_655
O3 B9 O2 106.9(5) . .
O9 B9 O2 110.0(5) 1_565 .
O17 B9 O2 109.2(5) 1_655 .
O5 B8 O13 121.6(6) . 1_565
O5 B8 O11 120.6(5) . 1_565
O13 B8 O11 117.8(5) 1_565 1_565
O14 B7 O17 125.9(6) 1_455 .
O14 B7 O7 123.3(6) 1_455 .
O17 B7 O7 110.7(5) . .
O14 B7 Eu1 172.4(4) 1_455 .
O17 B7 Eu1 54.6(3) . .
O7 B7 Eu1 56.4(3) . .
O3 B6 O15 125.3(6) . 1_565
O3 B6 O6 111.7(5) . .
O15 B6 O6 123.0(6) 1_565 .
O3 B6 Eu2 60.3(3) . .
O15 B6 Eu2 174.3(5) 1_565 .
O6 B6 Eu2 51.3(3) . .
O4 B5 O6 110.1(4) 2_655 .
O4 B5 O10 108.0(5) 2_655 .
O6 B5 O10 111.1(5) . .
O4 B5 O11 114.9(5) 2_655 .
O6 B5 O11 107.6(5) . .
O10 B5 O11 105.0(4) . .
O4 B5 Eu1 120.5(4) 2_655 .
O6 B5 Eu1 129.2(4) . .
O10 B5 Eu1 49.9(2) . .
O11 B5 Eu1 55.6(3) . .
O2 B4 O8 121.0(5) 3_776 .
O2 B4 O18 119.4(5) 3_776 .
O8 B4 O18 119.5(5) . .
O10 B3 O16 109.1(5) . 2_655
O10 B3 O13 113.3(4) . 1_565
O16 B3 O13 110.5(5) 2_655 1_565
O10 B3 O15 111.7(5) . 1_565
O16 B3 O15 110.6(4) 2_655 1_565
O13 B3 O15 101.5(5) 1_565 1_565
O10 B3 Eu2 132.9(4) . 1_565
O16 B3 Eu2 117.9(4) 2_655 1_565
O13 B3 Eu2 52.8(3) 1_565 1_565
O15 B3 Eu2 49.2(2) 1_565 1_565
O12 B2 O9 113.5(5) 1_645 .
O12 B2 O8 111.6(5) 1_645 3_766
O9 B2 O8 108.8(5) . 3_766
O12 B2 O14 113.9(5) 1_645 .
O9 B2 O14 101.6(5) . .
O8 B2 O14 106.8(4) 3_766 .
O12 B2 Eu2 146.1(4) 1_645 .
O9 B2 Eu2 51.0(3) . .
O8 B2 Eu2 102.3(3) 3_766 .
O14 B2 Eu2 54.4(3) . .
O12 B1 O7 113.7(5) 1_545 .
O12 B1 O5 104.8(5) 1_545 1_545
O7 B1 O5 111.1(5) . 1_545
O12 B1 O1 113.4(5) 1_545 .
O7 B1 O1 106.3(5) . .
O5 B1 O1 107.4(5) 1_545 .
O12 B1 Eu1 54.0(3) 1_545 1_545
O7 B1 Eu1 138.1(4) . 1_545
O5 B1 Eu1 52.0(3) 1_545 1_545
O1 B1 Eu1 115.2(4) . 1_545

loop_
_geom_bond_atom_site_label_1
_geom_bond_atom_site_label_2
_geom_bond_distance
_geom_bond_site_symmetry_2
Eu1 O10 2.429(3) .
Eu1 O17 2.454(4) .
Eu1 O16 2.452(4) .
Eu1 O4 2.453(4) .
Eu1 O5 2.487(4) .
Eu1 O7 2.493(4) .
Eu1 O12 2.544(4) .
Eu1 O11 2.574(4) .
Eu1 Cl1 2.7318(15) .
Eu1 B7 2.977(7) .
Eu1 B5 3.100(6) .
Eu1 B1 3.108(7) 1_565
Eu2 O19 2.381(4) .
Eu2 O18 2.444(4) .
Eu2 O9 2.461(4) .
Eu2 O6 2.483(4) .
Eu2 O15 2.500(4) .
Eu2 O14 2.545(4) .
Eu2 O13 2.600(4) .
Eu2 O3 2.693(4) .
Eu2 Cl2 2.7500(3) .
Eu2 B6 3.092(7) .
Eu2 B2 3.106(7) .
Eu2 B3 3.211(7) 1_545
Cl2 Eu2 2.7500(3) 2_755
O3 B6 1.350(8) .
O3 B9 1.453(8) .
O4 B5 1.457(7) 2_655
O5 B8 1.366(7) .
O5 B1 1.485(7) 1_565
O6 B6 1.353(8) .
O6 B5 1.487(8) .
O7 B7 1.378(7) .
O7 B1 1.454(8) .
O9 B9 1.445(8) 1_545
O9 B2 1.478(8) .
O10 B3 1.449(7) .
O10 B5 1.475(8) .
O11 B8 1.365(8) 1_545
O11 B5 1.460(7) .
O14 B7 1.352(8) 1_655
O14 B2 1.494(8) .
O15 B6 1.364(8) 1_545
O15 B3 1.516(8) 1_545
O16 B3 1.457(7) 2_655
O17 B7 1.357(8) .
O17 B9 1.473(8) 1_455
O18 B4 1.384(7) .
O13 B8 1.364(7) 1_545
O13 B3 1.474(8) 1_545
O12 B1 1.436(7) 1_565
O12 B2 1.455(7) 1_465
O2 B4 1.359(8) 3_776
O2 B9 1.481(7) .
O1 B1 1.496(8) .
O8 B4 1.361(8) .
O8 B2 1.483(7) 3_766
B9 O9 1.445(8) 1_565
B9 O17 1.473(7) 1_655
B8 O13 1.364(7) 1_565
B8 O11 1.365(8) 1_565
B7 O14 1.352(8) 1_455
B6 O15 1.364(8) 1_565
B5 O4 1.457(7) 2_655
B4 O2 1.359(8) 3_776
B3 O16 1.457(7) 2_655
B3 O13 1.474(8) 1_565
B3 O15 1.516(8) 1_565
B3 Eu2 3.211(7) 1_565
B2 O12 1.455(7) 1_645
B2 O8 1.483(7) 3_766
B1 O12 1.436(7) 1_545
B1 O5 1.485(7) 1_545
B1 Eu1 3.108(7) 1_545
